data_1572218
loop_
_publ_author_name
'Zhu, Mengliang'
'Zhang, Hang'
'Yao, Yuhang'
'Wen, Mingpu'
'Ran, Guangliu'
'Yu, Yi'
'Zhang, Ruijing'
'Liang, Xing-Jie'
'Zhang, Jing'
'Zhang, Wenkai'
'Zhang, Jun-Long'

_publ_section_title
;
 More is different: progressive &#x3b2;-thiolation induced-porphyrin
 aggregation switches singlet oxygen photosensitization.
;
_journal_issue 34
_journal_name_full 'Chemical science'
_journal_page_first 13841
_journal_page_last 13852
_journal_paper_doi 10.1039/d4sc03642e
_journal_volume 15
_journal_year 2024
_chemical_formula_sum 'C42 H6 F20 N4 O2 S2'
_chemical_formula_weight 1042.63
_space_group_crystal_system tetragonal
_space_group_IT_number 87
_space_group_name_Hall '-I 4'
_space_group_name_H-M_alt 'I 4/m'
_atom_sites_solution_hydrogens geom
_atom_sites_solution_primary dual
_audit_creation_method SHELXL-2014/7
_audit_update_record
;
2023-05-09 deposited with the CCDC.	2024-07-31 downloaded from the CCDC.
;
_cell_angle_alpha 90
_cell_angle_beta 90
_cell_angle_gamma 90
_cell_formula_units_Z 4
_cell_length_a 12.38990(10)
_cell_length_b 12.38990(10)
_cell_length_c 27.3100(4)
_cell_measurement_reflns_used 29708
_cell_measurement_temperature 180.00(10)
_cell_measurement_theta_max 31.3070
_cell_measurement_theta_min 2.7220
_cell_volume 4192.35(8)
_computing_structure_refinement 'SHELXL-2014/7 (Sheldrick, 2014)'
_diffrn_ambient_environment N~2~
_diffrn_ambient_temperature 180.00(10)
_diffrn_detector 'CCD plate'
_diffrn_detector_type HyPix
_diffrn_measured_fraction_theta_full 0.999
_diffrn_measured_fraction_theta_max 0.937
_diffrn_measurement_device 'four-circle diffractometer'
_diffrn_measurement_device_type 'XtaLAB Synergy R, DW system, HyPix'
_diffrn_radiation_monochromator mirror
_diffrn_radiation_probe x-ray
_diffrn_radiation_type 'Mo K\a'
_diffrn_radiation_wavelength 0.71073
_diffrn_reflns_av_R_equivalents 0.0264
_diffrn_reflns_av_unetI/netI 0.0103
_diffrn_reflns_Laue_measured_fraction_full 0.999
_diffrn_reflns_Laue_measured_fraction_max 0.937
_diffrn_reflns_limit_h_max 17
_diffrn_reflns_limit_h_min -17
_diffrn_reflns_limit_k_max 17
_diffrn_reflns_limit_k_min -17
_diffrn_reflns_limit_l_max 38
_diffrn_reflns_limit_l_min -38
_diffrn_reflns_number 57509
_diffrn_reflns_point_group_measured_fraction_full 0.999
_diffrn_reflns_point_group_measured_fraction_max 0.937
_diffrn_reflns_theta_full 25.242
_diffrn_reflns_theta_max 31.321
_diffrn_reflns_theta_min 2.325
_diffrn_source 'fine-focus sealed X-ray tube'
_diffrn_source_type 'Enhance (Mo) X-ray Source'
_exptl_absorpt_coefficient_mu 0.260
_exptl_absorpt_correction_T_max 1.00000
_exptl_absorpt_correction_T_min 0.80555
_exptl_absorpt_correction_type multi-scan
_exptl_absorpt_process_details
;
CrysAlisPro 1.171.39.29a (Rigaku Oxford Diffraction, 2015)
Empirical absorption correction using spherical harmonics,
 implemented in SCALE3 ABSPACK scaling algorithm.
;
_exptl_crystal_colour purple
_exptl_crystal_density_diffrn 1.652
_exptl_crystal_description plate-like
_exptl_crystal_F_000 2056
_exptl_crystal_size_max 0.34
_exptl_crystal_size_mid 0.31
_exptl_crystal_size_min 0.05
_refine_diff_density_max 0.472
_refine_diff_density_min -0.604
_refine_diff_density_rms 0.058
_refine_ls_extinction_method none
_refine_ls_goodness_of_fit_ref 1.033
_refine_ls_hydrogen_treatment constr
_refine_ls_matrix_type full
_refine_ls_number_parameters 168
_refine_ls_number_reflns 3293
_refine_ls_number_restraints 2
_refine_ls_restrained_S_all 1.034
_refine_ls_R_factor_all 0.0562
_refine_ls_R_factor_gt 0.0502
_refine_ls_shift/su_max 0.000
_refine_ls_shift/su_mean 0.000
_refine_ls_structure_factor_coef Fsqd
_refine_ls_weighting_details 'w=1/[\s^2^(Fo^2^)+(0.0724P)^2^+5.2490P] where P=(Fo^2^+2Fc^2^)/3'
_refine_ls_weighting_scheme calc
_refine_ls_wR_factor_gt 0.1405
_refine_ls_wR_factor_ref 0.1445
_reflns_Friedel_coverage 0.000
_reflns_number_gt 2945
_reflns_number_total 3293
_reflns_threshold_expression 'I > 2\s(I)'
_cod_data_source_file d4sc03642e2.cif
_cod_data_source_block 3_sq_CCDC2
_cod_depositor_comments 'Adding full bibliography for 1572215--1572218.cif.'
_cod_original_cell_volume 4192.35(9)
_cod_database_code 1572218
_shelx_shelxl_version_number 2014/7
_shelx_space_group_comment
;
The symmetry employed for this shelxl refinement is uniquely defined
by the following loop, which should always be used as a source of
symmetry information in preference to the above space-group names.
They are only intended as comments.
;

loop_
_space_group_symop_operation_xyz
'x, y, z'
'-x, -y, z'
'-y, x, z'
'y, -x, z'
'x+1/2, y+1/2, z+1/2'
'-x+1/2, -y+1/2, z+1/2'
'-y+1/2, x+1/2, z+1/2'
'y+1/2, -x+1/2, z+1/2'
'-x, -y, -z'
'x, y, -z'
'y, -x, -z'
'-y, x, -z'
'-x+1/2, -y+1/2, -z+1/2'
'x+1/2, y+1/2, -z+1/2'
'y+1/2, -x+1/2, -z+1/2'
'-y+1/2, x+1/2, -z+1/2'

loop_
_atom_site_label
_atom_site_type_symbol
_atom_site_fract_x
_atom_site_fract_y
_atom_site_fract_z
_atom_site_U_iso_or_equiv
_atom_site_adp_type
_atom_site_occupancy
_atom_site_site_symmetry_order
_atom_site_calc_flag
_atom_site_refinement_flags_posn
_atom_site_refinement_flags_adp
_atom_site_refinement_flags_occupancy
_atom_site_disorder_assembly
_atom_site_disorder_group
S1 S 0.84628(10) 0.69587(12) 0.45435(3) 0.0641(4) Uani 0.5 1 d . . P . .
F1 F 0.80223(11) 0.95637(11) 0.35362(5) 0.0554(3) Uani 1 1 d . . . . .
F2 F 0.90392(11) 0.85364(14) 0.27922(5) 0.0693(5) Uani 1 1 d . . . . .
F3 F 0.86437(13) 0.64190(14) 0.26267(4) 0.0747(5) Uani 1 1 d . . . . .
F4 F 0.71605(16) 0.53689(11) 0.31624(5) 0.0767(5) Uani 1 1 d . . . . .
F5 F 0.61017(12) 0.64038(9) 0.38951(5) 0.0530(3) Uani 1 1 d . . . . .
O1 O 0.7437(3) 0.7722(2) 0.53035(19) 0.0274(8) Uani 0.5 1 d D . P . .
C8 C 0.7507(4) 0.7687(4) 0.4805(3) 0.0274(8) Uani 0.5 1 d D . P . .
N1 N 0.61407(12) 0.88469(12) 0.5000 0.0189(3) Uani 1 2 d S T P . .
N2 N 0.5000 1.0000 0.42386(5) 0.0198(3) Uani 1 2 d S T P . .
H2 H 0.5000 1.0000 0.4554 0.024 Uiso 1 2 calc R U P . .
C1 C 0.64104(10) 0.86127(10) 0.41147(4) 0.0218(2) Uani 1 1 d . . . . .
C2 C 0.70222(12) 0.80164(12) 0.37300(5) 0.0268(3) Uani 1 1 d . . . . .
C3 C 0.77922(13) 0.85311(15) 0.34481(6) 0.0353(3) Uani 1 1 d . . . . .
C4 C 0.83305(15) 0.80038(19) 0.30712(6) 0.0463(5) Uani 1 1 d . . . . .
C5 C 0.81199(17) 0.69393(19) 0.29873(6) 0.0506(6) Uani 1 1 d . . . . .
C6 C 0.73694(19) 0.64032(16) 0.32603(6) 0.0491(5) Uani 1 1 d . . . . .
C7 C 0.68245(15) 0.69393(14) 0.36311(6) 0.0378(4) Uani 1 1 d . . . . .
C9 C 0.66358(10) 0.84124(10) 0.46081(5) 0.0219(2) Uani 1 1 d D . . . .
C10 C 0.56415(10) 0.93568(10) 0.39511(4) 0.0197(2) Uani 1 1 d . . . . .
C11 C 0.53877(11) 0.96083(11) 0.34538(5) 0.0245(3) Uani 1 1 d . . . . .
H11 H 0.5696 0.9294 0.3178 0.029 Uiso 1 1 calc R U . . .

loop_
_atom_site_aniso_label
_atom_site_aniso_U_11
_atom_site_aniso_U_22
_atom_site_aniso_U_33
_atom_site_aniso_U_23
_atom_site_aniso_U_13
_atom_site_aniso_U_12
S1 0.0650(6) 0.0994(9) 0.0281(4) -0.0057(5) 0.0014(4) 0.0647(7)
F1 0.0554(7) 0.0559(7) 0.0548(7) 0.0087(6) 0.0245(6) -0.0034(5)
F2 0.0510(7) 0.1182(13) 0.0388(6) 0.0236(7) 0.0269(5) 0.0258(7)
F3 0.0897(10) 0.1121(12) 0.0222(5) -0.0070(6) 0.0100(5) 0.0723(9)
F4 0.1247(14) 0.0502(7) 0.0552(8) -0.0250(6) 0.0063(8) 0.0306(8)
F5 0.0778(8) 0.0353(5) 0.0459(6) -0.0056(5) 0.0179(6) -0.0016(5)
O1 0.0332(7) 0.0403(7) 0.009(3) -0.0006(7) -0.0006(7) 0.0190(6)
C8 0.0332(7) 0.0403(7) 0.009(3) -0.0006(7) -0.0006(7) 0.0190(6)
N1 0.0207(6) 0.0212(6) 0.0148(6) 0.000 0.000 0.0057(5)
N2 0.0231(7) 0.0223(7) 0.0141(6) 0.000 0.000 0.0066(5)
C1 0.0234(6) 0.0255(6) 0.0165(5) 0.0000(4) 0.0041(4) 0.0074(4)
C2 0.0305(6) 0.0344(7) 0.0153(5) 0.0011(5) 0.0036(5) 0.0157(5)
C3 0.0333(7) 0.0494(9) 0.0233(6) 0.0074(6) 0.0073(5) 0.0161(6)
C4 0.0370(8) 0.0813(14) 0.0205(7) 0.0119(7) 0.0102(6) 0.0294(9)
C5 0.0591(11) 0.0770(14) 0.0157(6) -0.0029(7) 0.0035(7) 0.0482(10)
C6 0.0719(13) 0.0471(10) 0.0282(8) -0.0101(7) 0.0006(8) 0.0320(9)
C7 0.0516(9) 0.0369(8) 0.0249(7) -0.0033(6) 0.0064(6) 0.0165(7)
C9 0.0229(6) 0.0254(6) 0.0174(6) -0.0002(4) 0.0018(4) 0.0074(4)
C10 0.0216(5) 0.0223(5) 0.0153(5) -0.0002(4) 0.0017(4) 0.0049(4)
C11 0.0282(6) 0.0304(6) 0.0149(5) -0.0008(4) 0.0013(4) 0.0083(5)

loop_
_atom_type_symbol
_atom_type_description
_atom_type_scat_dispersion_real
_atom_type_scat_dispersion_imag
_atom_type_scat_source
C C 0.0033 0.0016 'International Tables Vol C Tables 4.2.6.8 and 6.1.1.4'
H H 0.0000 0.0000 'International Tables Vol C Tables 4.2.6.8 and 6.1.1.4'
N N 0.0061 0.0033 'International Tables Vol C Tables 4.2.6.8 and 6.1.1.4'
O O 0.0106 0.0060 'International Tables Vol C Tables 4.2.6.8 and 6.1.1.4'
F F 0.0171 0.0103 'International Tables Vol C Tables 4.2.6.8 and 6.1.1.4'
S S 0.1246 0.1234 'International Tables Vol C Tables 4.2.6.8 and 6.1.1.4'

loop_
_geom_angle_atom_site_label_1
_geom_angle_atom_site_label_2
_geom_angle_atom_site_label_3
_geom_angle
_geom_angle_site_symmetry_1
_geom_angle_site_symmetry_3
_geom_angle_publ_flag
O1 S1 C8 10.9(4) 10_556 . ?
O1 S1 S1 75.23(16) 10_556 10_556 ?
C8 S1 S1 64.4(2) . 10_556 ?
C8 O1 C9 118(2) 10_556 10_556 ?
C8 O1 C8 14.0(18) 10_556 . ?
C9 O1 C8 104.4(5) 10_556 . ?
C8 O1 S1 87(2) 10_556 10_556 ?
C9 O1 S1 154.5(4) 10_556 10_556 ?
C8 O1 S1 100.8(3) . 10_556 ?
C8 O1 O1 18(2) 10_556 10_556 ?
C9 O1 O1 100.4(2) 10_556 10_556 ?
C8 O1 O1 4.1(3) . 10_556 ?
S1 O1 O1 104.77(16) 10_556 10_556 ?
O1 C8 C8 162(2) 10_556 10_556 ?
O1 C8 O1 158(2) 10_556 . ?
C8 C8 O1 4.1(3) 10_556 . ?
O1 C8 C9 51.5(17) 10_556 . ?
C8 C8 C9 110.9(4) 10_556 . ?
O1 C8 C9 107.0(7) . . ?
O1 C8 S1 82(2) 10_556 . ?
C8 C8 S1 115.6(2) 10_556 . ?
O1 C8 S1 119.6(3) . . ?
C9 C8 S1 133.4(6) . . ?
C9 N1 C9 105.34(14) 10_556 . ?
C10 N2 C10 110.20(14) 2_675 . ?
C10 N2 H2 124.9 2_675 . ?
C10 N2 H2 124.9 . . ?
C9 C1 C10 124.11(11) . . ?
C9 C1 C2 119.31(11) . . ?
C10 C1 C2 116.58(11) . . ?
C3 C2 C7 117.29(13) . . ?
C3 C2 C1 120.99(14) . . ?
C7 C2 C1 121.70(13) . . ?
F1 C3 C2 119.34(13) . . ?
F1 C3 C4 118.85(17) . . ?
C2 C3 C4 121.81(18) . . ?
F2 C4 C5 120.49(16) . . ?
F2 C4 C3 120.4(2) . . ?
C5 C4 C3 119.16(18) . . ?
F3 C5 C4 119.6(2) . . ?
F3 C5 C6 119.7(2) . . ?
C4 C5 C6 120.62(14) . . ?
F4 C6 C5 119.35(16) . . ?
F4 C6 C7 120.8(2) . . ?
C5 C6 C7 119.85(19) . . ?
F5 C7 C2 119.70(13) . . ?
F5 C7 C6 119.06(17) . . ?
C2 C7 C6 121.24(18) . . ?
O1 C9 N1 116.9(3) 10_556 . ?
O1 C9 C1 115.9(3) 10_556 . ?
N1 C9 C1 127.17(11) . . ?
O1 C9 C8 10.5(6) 10_556 . ?
N1 C9 C8 106.4(4) . . ?
C1 C9 C8 126.4(4) . . ?
N2 C10 C1 126.46(11) . . ?
N2 C10 C11 106.85(11) . . ?
C1 C10 C11 126.69(11) . . ?
C11 C11 C10 108.05(7) 2_675 . ?
C11 C11 H11 126.0 2_675 . ?
C10 C11 H11 126.0 . . ?

loop_
_geom_bond_atom_site_label_1
_geom_bond_atom_site_label_2
_geom_bond_distance
_geom_bond_site_symmetry_2
_geom_bond_publ_flag
S1 O1 1.638(4) 10_556 ?
S1 C8 1.651(8) . ?
S1 S1 2.4933(18) 10_556 ?
F1 C3 1.333(2) . ?
F2 C4 1.337(2) . ?
F3 C5 1.3440(17) . ?
F4 C6 1.334(3) . ?
F5 C7 1.328(2) . ?
O1 C8 0.312(11) 10_556 ?
O1 C9 1.332(3) 10_556 ?
O1 C8 1.365(5) . ?
O1 S1 1.638(4) 10_556 ?
O1 O1 1.658(10) 10_556 ?
C8 O1 0.312(11) 10_556 ?
C8 C8 1.066(18) 10_556 ?
C8 C9 1.504(4) . ?
N1 C9 1.3459(15) 10_556 ?
N1 C9 1.3459(15) . ?
N2 C10 1.3724(14) 2_675 ?
N2 C10 1.3724(14) . ?
N2 H2 0.8600 . ?
C1 C9 1.3983(17) . ?
C1 C10 1.3990(17) . ?
C1 C2 1.4915(17) . ?
C2 C3 1.382(2) . ?
C2 C7 1.384(2) . ?
C3 C4 1.390(2) . ?
C4 C5 1.364(3) . ?
C5 C6 1.365(3) . ?
C6 C7 1.386(2) . ?
C9 O1 1.332(3) 10_556 ?
C10 C11 1.4284(17) . ?
C11 C11 1.366(3) 2_675 ?
C11 H11 0.9300 . ?

loop_
_geom_torsion_atom_site_label_1
_geom_torsion_atom_site_label_2
_geom_torsion_atom_site_label_3
_geom_torsion_atom_site_label_4
_geom_torsion
_geom_torsion_site_symmetry_1
_geom_torsion_site_symmetry_2
_geom_torsion_site_symmetry_3
_geom_torsion_site_symmetry_4
_geom_torsion_publ_flag
C8 O1 C8 O1 180(100) 10_556 . . 10_556 ?
C9 O1 C8 O1 -15(4) 10_556 . . 10_556 ?
S1 O1 C8 O1 170(4) 10_556 . . 10_556 ?
C9 O1 C8 C8 165(4) 10_556 . . 10_556 ?
S1 O1 C8 C8 -10(4) 10_556 . . 10_556 ?
O1 O1 C8 C8 180(100) 10_556 . . 10_556 ?
C8 O1 C8 C9 -167(4) 10_556 . . . ?
C9 O1 C8 C9 -1.5(5) 10_556 . . . ?
S1 O1 C8 C9 -177.1(2) 10_556 . . . ?
O1 O1 C8 C9 13(4) 10_556 . . . ?
C8 O1 C8 S1 11(4) 10_556 . . . ?
C9 O1 C8 S1 176.8(2) 10_556 . . . ?
S1 O1 C8 S1 1.2(5) 10_556 . . . ?
O1 O1 C8 S1 -169(4) 10_556 . . . ?
S1 S1 C8 O1 -176.6(14) 10_556 . . 10_556 ?
O1 S1 C8 C8 176.6(14) 10_556 . . 10_556 ?
S1 S1 C8 C8 0.000(3) 10_556 . . 10_556 ?
O1 S1 C8 O1 175.7(17) 10_556 . . . ?
S1 S1 C8 O1 -0.9(3) 10_556 . . . ?
O1 S1 C8 C9 -6.6(9) 10_556 . . . ?
S1 S1 C8 C9 176.9(5) 10_556 . . . ?
C9 C1 C2 C3 -107.82(16) . . . . ?
C10 C1 C2 C3 71.57(18) . . . . ?
C9 C1 C2 C7 73.98(19) . . . . ?
C10 C1 C2 C7 -106.63(16) . . . . ?
C7 C2 C3 F1 -178.84(15) . . . . ?
C1 C2 C3 F1 2.9(2) . . . . ?
C7 C2 C3 C4 1.7(2) . . . . ?
C1 C2 C3 C4 -176.61(14) . . . . ?
F1 C3 C4 F2 -2.3(2) . . . . ?
C2 C3 C4 F2 177.25(15) . . . . ?
F1 C3 C4 C5 178.28(16) . . . . ?
C2 C3 C4 C5 -2.2(2) . . . . ?
F2 C4 C5 F3 1.2(3) . . . . ?
C3 C4 C5 F3 -179.36(15) . . . . ?
F2 C4 C5 C6 -177.69(17) . . . . ?
C3 C4 C5 C6 1.8(3) . . . . ?
F3 C5 C6 F4 -0.5(3) . . . . ?
C4 C5 C6 F4 178.37(17) . . . . ?
F3 C5 C6 C7 -179.72(16) . . . . ?
C4 C5 C6 C7 -0.9(3) . . . . ?
C3 C2 C7 F5 179.20(15) . . . . ?
C1 C2 C7 F5 -2.5(2) . . . . ?
C3 C2 C7 C6 -0.7(2) . . . . ?
C1 C2 C7 C6 177.56(15) . . . . ?
F4 C6 C7 F5 1.2(3) . . . . ?
C5 C6 C7 F5 -179.59(17) . . . . ?
F4 C6 C7 C2 -178.90(17) . . . . ?
C5 C6 C7 C2 0.3(3) . . . . ?
C9 N1 C9 O1 -0.6(3) 10_556 . . 10_556 ?
C9 N1 C9 C1 -179.88(9) 10_556 . . . ?
C9 N1 C9 C8 -1.5(3) 10_556 . . . ?
C10 C1 C9 O1 -176.24(19) . . . 10_556 ?
C2 C1 C9 O1 3.1(2) . . . 10_556 ?
C10 C1 C9 N1 3.1(2) . . . . ?
C2 C1 C9 N1 -177.58(14) . . . . ?
C10 C1 C9 C8 -175.0(3) . . . . ?
C2 C1 C9 C8 4.3(3) . . . . ?
C8 C8 C9 O1 -174.7(17) 10_556 . . 10_556 ?
O1 C8 C9 O1 -173.7(19) . . . 10_556 ?
S1 C8 C9 O1 8.3(13) . . . 10_556 ?
O1 C8 C9 N1 175.7(16) 10_556 . . . ?
C8 C8 C9 N1 0.95(17) 10_556 . . . ?
O1 C8 C9 N1 1.9(4) . . . . ?
S1 C8 C9 N1 -176.0(4) . . . . ?
O1 C8 C9 C1 -5.9(17) 10_556 . . . ?
C8 C8 C9 C1 179.39(13) 10_556 . . . ?
O1 C8 C9 C1 -179.6(3) . . . . ?
S1 C8 C9 C1 2.4(6) . . . . ?
C10 N2 C10 C1 178.82(16) 2_675 . . . ?
C10 N2 C10 C11 -0.11(7) 2_675 . . . ?
C9 C1 C10 N2 0.2(2) . . . . ?
C2 C1 C10 N2 -179.13(11) . . . . ?
C9 C1 C10 C11 178.95(14) . . . . ?
C2 C1 C10 C11 -0.4(2) . . . . ?
N2 C10 C11 C11 0.30(19) . . . 2_675 ?
C1 C10 C11 C11 -178.62(15) . . . 2_675 ?
